data_4033967
loop_
_publ_author_name
'Shen, Shou-Jie'
'Du, Xiao-Li'
'Xu, Xiao-Li'
'Zhao, Ming-Gang'
'Liang, Jin-Yan'

_publ_section_title
;
 Regioselective N-Addition/Substitution Reaction of \a-Alkylidene
 Pyrazolinones with Propargyl Sulfonium Salts to Construct
 Allylthio-Containing Pyrazolones.
;
_journal_issue 19
_journal_name_full 'The Journal of organic chemistry'
_journal_page_first 12520
_journal_page_last 12531
_journal_paper_doi 10.1021/acs.joc.9b02029
_journal_volume 84
_journal_year 2019
_chemical_formula_moiety 'C27 H24 N2 O S'
_chemical_formula_sum 'C27 H24 N2 O S'
_chemical_formula_weight 424.54
_space_group_crystal_system monoclinic
_space_group_IT_number 14
_space_group_name_Hall '-P 2ybc'
_space_group_name_H-M_alt 'P 1 21/c 1'
_atom_sites_solution_hydrogens mixed
_atom_sites_solution_primary iterative
_audit_creation_date 2019-05-18
_audit_creation_method
;
Olex2 1.2
(compiled 2018.05.29 svn.r3508 for OlexSys, GUI svn.r5506)
;
_cell_angle_alpha 90
_cell_angle_beta 96.443(3)
_cell_angle_gamma 90
_cell_formula_units_Z 4
_cell_length_a 7.3362(3)
_cell_length_b 12.5626(4)
_cell_length_c 24.8378(10)
_cell_measurement_reflns_used 6184
_cell_measurement_temperature 293(2)
_cell_measurement_theta_max 27.4100
_cell_measurement_theta_min 3.2760
_cell_volume 2274.64(15)
_computing_cell_refinement 'CrysAlisPro 1.171.38.41 (Rigaku OD, 2015)'
_computing_data_collection 'CrysAlisPro 1.171.38.41 (Rigaku OD, 2015)'
_computing_data_reduction 'CrysAlisPro 1.171.38.41 (Rigaku OD, 2015)'
_computing_molecular_graphics 'Olex2 (Dolomanov et al., 2009)'
_computing_publication_material 'Olex2 (Dolomanov et al., 2009)'
_computing_structure_refinement 'ShelXL (Sheldrick, 2015)'
_computing_structure_solution
;
Superflip (Palatinus & Chapuis, 2007;Palatinus & van der Lee, 2008;
Palatinus et al., 2012)
;
_diffrn_ambient_temperature 293(2)
_diffrn_detector 'CCD plate'
_diffrn_detector_area_resol_mean 16.0251
_diffrn_detector_type Eos
_diffrn_measured_fraction_theta_full 0.999
_diffrn_measured_fraction_theta_max 0.999
_diffrn_measurement_details
;
List of Runs (angles in degrees, time in seconds):

  # Type    Start    End  Width  t~exp~   \w     \q     \k     \f   Frames
--------------------------------------------------------------------------
  1  \w     35.00  88.00   1.00   19.54    --   15.84 178.00 150.00   53
  2  \w    -53.00  35.00   1.00   19.54    --   15.84 -37.00 -30.00   88
  3  \w    -25.00  22.00   1.00   19.54    --  -17.40 -99.00   0.00   47
  4  \w    -25.00  22.00   1.00   19.54    --  -17.40 -99.00 -90.00   47
  5  \w    -44.00  50.00   1.00   19.54    --  -17.40  77.00-120.00   94
  6  \w    -85.00   9.00   1.00   19.54    --  -17.40 -77.00 120.00   94
  7  \w     -1.00  77.00   1.00   19.54    --   15.84  57.00  30.00   78
  8  \w    -34.00  50.00   1.00   19.54    --  -17.40  57.00 120.00   84
;
_diffrn_measurement_device 'four-circle diffractometer'
_diffrn_measurement_device_type 'Xcalibur, Eos'
_diffrn_measurement_method '\w scans'
_diffrn_orient_matrix_type 'CrysAlisPro convention (1999,Acta A55,543-557)'
_diffrn_orient_matrix_UB_11 -0.0785149000
_diffrn_orient_matrix_UB_12 -0.0291856000
_diffrn_orient_matrix_UB_13 0.0055797000
_diffrn_orient_matrix_UB_21 0.0111579000
_diffrn_orient_matrix_UB_22 0.0191022000
_diffrn_orient_matrix_UB_23 0.0270376000
_diffrn_orient_matrix_UB_31 -0.0563837000
_diffrn_orient_matrix_UB_32 0.0444078000
_diffrn_orient_matrix_UB_33 -0.0079585000
_diffrn_radiation_monochromator graphite
_diffrn_radiation_probe x-ray
_diffrn_radiation_type MoK\a
_diffrn_radiation_wavelength 0.71073
_diffrn_reflns_av_R_equivalents 0.0402
_diffrn_reflns_av_unetI/netI 0.0431
_diffrn_reflns_Laue_measured_fraction_full 0.999
_diffrn_reflns_Laue_measured_fraction_max 0.999
_diffrn_reflns_limit_h_max 9
_diffrn_reflns_limit_h_min -9
_diffrn_reflns_limit_k_max 15
_diffrn_reflns_limit_k_min -15
_diffrn_reflns_limit_l_max 30
_diffrn_reflns_limit_l_min -31
_diffrn_reflns_number 26666
_diffrn_reflns_point_group_measured_fraction_full 0.999
_diffrn_reflns_point_group_measured_fraction_max 0.999
_diffrn_reflns_theta_full 25.214
_diffrn_reflns_theta_max 26.343
_diffrn_reflns_theta_min 2.957
_diffrn_source 'fine-focus sealed X-ray tube'
_diffrn_source_type 'Enhance (Mo) X-ray Source'
_exptl_absorpt_coefficient_mu 0.163
_exptl_absorpt_correction_T_max 1.00000
_exptl_absorpt_correction_T_min 0.24800
_exptl_absorpt_correction_type multi-scan
_exptl_absorpt_process_details
;
CrysAlisPro 1.171.38.41 (Rigaku Oxford Diffraction, 2015)
Empirical absorption correction using spherical harmonics,
 implemented in SCALE3 ABSPACK scaling algorithm.
;
_exptl_crystal_colour colourless
_exptl_crystal_density_diffrn 1.240
_exptl_crystal_description block
_exptl_crystal_F_000 896
_exptl_crystal_size_max 0.15
_exptl_crystal_size_mid 0.13
_exptl_crystal_size_min 0.12
_refine_diff_density_max 0.495
_refine_diff_density_min -0.300
_refine_diff_density_rms 0.040
_refine_ls_extinction_method none
_refine_ls_goodness_of_fit_ref 1.055
_refine_ls_hydrogen_treatment mixed
_refine_ls_matrix_type full
_refine_ls_number_parameters 297
_refine_ls_number_reflns 4642
_refine_ls_number_restraints 1
_refine_ls_restrained_S_all 1.058
_refine_ls_R_factor_all 0.0851
_refine_ls_R_factor_gt 0.0527
_refine_ls_shift/su_max 0.000
_refine_ls_shift/su_mean 0.000
_refine_ls_structure_factor_coef Fsqd
_refine_ls_weighting_details 'w=1/[\s^2^(Fo^2^)+(0.0515P)^2^+0.4560P] where P=(Fo^2^+2Fc^2^)/3'
_refine_ls_weighting_scheme calc
_refine_ls_wR_factor_gt 0.1182
_refine_ls_wR_factor_ref 0.1361
_reflns_Friedel_coverage 0.000
_reflns_number_gt 3038
_reflns_number_total 4642
_reflns_threshold_expression 'I > 2\s(I)'
_cod_data_source_file jo9b02029_si_002.cif
_cod_data_source_block 20181226-s
_cod_database_code 4033967
_shelxl_version_number 2014-1
_shelx_space_group_comment
;
The symmetry employed for this shelxl refinement is uniquely defined
by the following loop, which should always be used as a source of
symmetry information in preference to the above space-group names.
They are only intended as comments.
;
_shelx_estimated_absorpt_t_max 0.981
_shelx_estimated_absorpt_t_min 0.976
_reflns_odcompleteness_completeness 99.82
_reflns_odcompleteness_iscentric 1
_reflns_odcompleteness_theta 26.32
_olex2_refinement_description
;
1. Fixed Uiso
 At 1.2 times of:
  All C(H) groups, All C(H,H) groups
 At 1.5 times of:
  All C(H,H,H) groups
2. Rigid bond restraints
 S1, C20
 with sigma for 1-2 distances of 0.001 and sigma for 1-3 distances of 0.001
3.a Secondary CH2 refined with riding coordinates:
 C19(H19A,H19B)
3.b Aromatic/amide H refined with riding coordinates:
 C16(H16), C5(H5), C27(H27), C12(H12), C15(H15), C1(H1), C4(H4), C23(H23),
 C25(H25), C3(H3), C13(H13), C24(H24), C14(H14), C26(H26), C2(H2)
3.c Idealised Me refined as rotating group:
 C20(H20A,H20B,H20C)
;
_olex2_submission_special_instructions 'No special instructions were received'
_oxdiff_exptl_absorpt_empirical_details
;
Empirical correction (ABSPACK) includes:
- Absorption correction using spherical harmonics
- Frame scaling
;
_oxdiff_exptl_absorpt_empirical_full_max 3.358
_oxdiff_exptl_absorpt_empirical_full_min 0.675

loop_
_space_group_symop_operation_xyz
'x, y, z'
'-x, y+1/2, -z+1/2'
'-x, -y, -z'
'x, -y-1/2, z-1/2'

loop_
_atom_site_label
_atom_site_type_symbol
_atom_site_fract_x
_atom_site_fract_y
_atom_site_fract_z
_atom_site_U_iso_or_equiv
_atom_site_adp_type
_atom_site_occupancy
_atom_site_site_symmetry_order
_atom_site_calc_flag
_atom_site_refinement_flags_posn
_atom_site_refinement_flags_adp
S1 S 0.30574(8) 0.02923(5) 0.29772(3) 0.0672(2) Uani 1 1 d . U
O1 O 0.8754(2) 0.23057(12) 0.29346(6) 0.0590(4) Uani 1 1 d . .
N1 N 0.7396(2) -0.03398(12) 0.29451(7) 0.0385(4) Uani 1 1 d . .
N2 N 0.7741(2) 0.06153(12) 0.26788(7) 0.0409(4) Uani 1 1 d . .
C21 C 0.7494(3) -0.00842(15) 0.34931(8) 0.0387(5) Uani 1 1 d . .
C17 C 0.5911(3) -0.09630(17) 0.26669(8) 0.0448(5) Uani 1 1 d . .
C9 C 0.8070(3) 0.09355(15) 0.35786(8) 0.0413(5) Uani 1 1 d . .
C10 C 0.8247(3) 0.14123(16) 0.30559(9) 0.0436(5) Uani 1 1 d . .
C11 C 0.8263(3) 0.05535(16) 0.21449(8) 0.0417(5) Uani 1 1 d . .
C22 C 0.6981(3) -0.08755(16) 0.38872(8) 0.0425(5) Uani 1 1 d . .
C6 C 0.7508(3) 0.24795(16) 0.41925(8) 0.0470(5) Uani 1 1 d . .
C7 C 0.8519(3) 0.14849(16) 0.41048(9) 0.0492(5) Uani 1 1 d . .
C16 C 0.9256(3) -0.02972(17) 0.19857(9) 0.0469(5) Uani 1 1 d . .
H16 H 0.9577 -0.0852 0.2226 0.056 Uiso 1 1 calc R .
C5 C 0.8197(4) 0.32554(18) 0.45608(9) 0.0582(6) Uani 1 1 d . .
H5 H 0.9327 0.3150 0.4764 0.070 Uiso 1 1 calc R .
C27 C 0.7656(3) -0.19040(17) 0.38996(10) 0.0559(6) Uani 1 1 d . .
H27 H 0.8469 -0.2111 0.3658 0.067 Uiso 1 1 calc R .
C12 C 0.7752(3) 0.13616(19) 0.17861(10) 0.0588(6) Uani 1 1 d . .
H12 H 0.7054 0.1928 0.1890 0.071 Uiso 1 1 calc R .
C15 C 0.9772(3) -0.0326(2) 0.14729(10) 0.0608(7) Uani 1 1 d . .
H15 H 1.0447 -0.0899 0.1366 0.073 Uiso 1 1 calc R .
C19 C 0.4200(3) -0.0378(2) 0.24621(10) 0.0622(7) Uani 1 1 d . .
H19A H 0.3346 -0.0878 0.2274 0.075 Uiso 1 1 calc R .
H19B H 0.4501 0.0147 0.2200 0.075 Uiso 1 1 calc R .
C1 C 0.5829(4) 0.26765(19) 0.39011(10) 0.0628(7) Uani 1 1 d . .
H1 H 0.5327 0.2173 0.3653 0.075 Uiso 1 1 calc R .
C18 C 0.6172(5) -0.1984(2) 0.25927(11) 0.0642(7) Uani 1 1 d . .
C4 C 0.7234(5) 0.4175(2) 0.46294(11) 0.0700(8) Uani 1 1 d . .
H4 H 0.7714 0.4679 0.4880 0.084 Uiso 1 1 calc R .
C23 C 0.5790(3) -0.0586(2) 0.42593(9) 0.0596(6) Uani 1 1 d . .
H23 H 0.5342 0.0106 0.4260 0.072 Uiso 1 1 calc R .
C25 C 0.5935(4) -0.2331(2) 0.46315(11) 0.0776(8) Uani 1 1 d . .
H25 H 0.5582 -0.2824 0.4879 0.093 Uiso 1 1 calc R .
C3 C 0.5593(5) 0.4356(2) 0.43356(12) 0.0766(9) Uani 1 1 d . .
H3 H 0.4958 0.4984 0.4381 0.092 Uiso 1 1 calc R .
C13 C 0.8284(4) 0.1326(2) 0.12715(11) 0.0710(7) Uani 1 1 d . .
H13 H 0.7953 0.1874 0.1028 0.085 Uiso 1 1 calc R .
C24 C 0.5267(4) -0.1312(2) 0.46273(10) 0.0751(8) Uani 1 1 d . .
H24 H 0.4461 -0.1112 0.4873 0.090 Uiso 1 1 calc R .
C8 C 0.9738(5) 0.1078(2) 0.44797(13) 0.0812(9) Uani 1 1 d . .
C14 C 0.9297(4) 0.0487(2) 0.11177(11) 0.0699(7) Uani 1 1 d . .
H14 H 0.9664 0.0469 0.0771 0.084 Uiso 1 1 calc R .
C26 C 0.7123(4) -0.2622(2) 0.42706(11) 0.0734(8) Uani 1 1 d . .
H26 H 0.7576 -0.3314 0.4276 0.088 Uiso 1 1 calc R .
C2 C 0.4875(4) 0.3608(2) 0.39706(11) 0.0776(8) Uani 1 1 d . .
H2 H 0.3746 0.3726 0.3769 0.093 Uiso 1 1 calc R .
C20 C 0.2212(4) -0.0782(2) 0.32939(13) 0.0825(8) Uani 1 1 d . U
H20A H 0.1464 -0.1204 0.3033 0.124 Uiso 1 1 calc GR .
H20B H 0.1486 -0.0540 0.3568 0.124 Uiso 1 1 calc GR .
H20C H 0.3212 -0.1206 0.3458 0.124 Uiso 1 1 calc GR .
H18A H 0.518(4) -0.240(2) 0.2411(10) 0.080(8) Uiso 1 1 d . .
H8A H 1.043(4) 0.045(2) 0.4393(11) 0.081(8) Uiso 1 1 d . .
H8B H 1.000(4) 0.144(2) 0.4836(12) 0.095(9) Uiso 1 1 d . .
H18B H 0.739(4) -0.232(2) 0.2720(11) 0.081(9) Uiso 1 1 d . .

loop_
_atom_site_aniso_label
_atom_site_aniso_U_11
_atom_site_aniso_U_22
_atom_site_aniso_U_33
_atom_site_aniso_U_23
_atom_site_aniso_U_13
_atom_site_aniso_U_12
S1 0.0519(4) 0.0614(4) 0.0859(5) -0.0156(3) -0.0030(3) 0.0117(3)
O1 0.0821(11) 0.0363(9) 0.0583(11) 0.0023(7) 0.0063(8) -0.0073(8)
N1 0.0434(9) 0.0348(9) 0.0380(10) -0.0025(7) 0.0077(7) -0.0032(7)
N2 0.0527(10) 0.0331(9) 0.0383(10) -0.0016(8) 0.0107(8) -0.0016(7)
C21 0.0418(11) 0.0377(11) 0.0368(12) -0.0038(9) 0.0057(9) 0.0040(8)
C17 0.0509(12) 0.0472(13) 0.0374(12) -0.0061(10) 0.0094(10) -0.0101(10)
C9 0.0491(12) 0.0353(11) 0.0390(12) -0.0034(9) 0.0022(9) 0.0041(9)
C10 0.0497(12) 0.0351(12) 0.0460(13) 0.0006(10) 0.0057(10) 0.0015(9)
C11 0.0404(11) 0.0461(12) 0.0392(12) 0.0007(10) 0.0067(9) -0.0021(9)
C22 0.0484(12) 0.0448(12) 0.0340(12) -0.0002(9) 0.0039(9) -0.0041(9)
C6 0.0680(14) 0.0397(12) 0.0335(12) 0.0015(9) 0.0073(10) -0.0029(10)
C7 0.0627(14) 0.0409(12) 0.0417(13) -0.0027(10) -0.0042(11) -0.0009(10)
C16 0.0455(12) 0.0536(13) 0.0419(13) 0.0008(10) 0.0067(10) 0.0047(10)
C5 0.0821(17) 0.0513(14) 0.0425(14) -0.0064(11) 0.0124(12) -0.0084(12)
C27 0.0648(15) 0.0478(13) 0.0562(15) 0.0065(12) 0.0116(12) 0.0006(11)
C12 0.0719(16) 0.0545(14) 0.0524(15) 0.0101(12) 0.0174(12) 0.0093(12)
C15 0.0585(14) 0.0774(18) 0.0490(15) -0.0054(13) 0.0163(12) 0.0095(12)
C19 0.0517(14) 0.0741(17) 0.0591(16) 0.0029(13) -0.0021(12) -0.0108(12)
C1 0.0850(18) 0.0556(15) 0.0467(14) -0.0056(12) 0.0018(13) 0.0136(13)
C18 0.0771(19) 0.0518(16) 0.0633(18) -0.0146(13) 0.0054(14) -0.0164(14)
C4 0.116(2) 0.0481(15) 0.0504(16) -0.0129(12) 0.0295(16) -0.0091(15)
C23 0.0753(16) 0.0598(15) 0.0456(15) -0.0061(12) 0.0157(12) 0.0008(12)
C25 0.104(2) 0.072(2) 0.0568(17) 0.0170(15) 0.0119(16) -0.0248(17)
C3 0.124(3) 0.0561(16) 0.0553(18) 0.0005(14) 0.0371(18) 0.0218(17)
C13 0.0844(18) 0.0760(18) 0.0543(17) 0.0232(14) 0.0153(14) 0.0054(15)
C24 0.099(2) 0.084(2) 0.0477(16) -0.0004(14) 0.0299(15) -0.0168(17)
C8 0.106(2) 0.0623(18) 0.066(2) -0.0136(16) -0.0308(18) 0.0169(17)
C14 0.0739(17) 0.094(2) 0.0457(15) 0.0036(15) 0.0221(13) -0.0009(15)
C26 0.097(2) 0.0519(15) 0.0722(19) 0.0163(14) 0.0143(16) -0.0009(14)
C2 0.098(2) 0.082(2) 0.0524(17) -0.0016(15) 0.0050(15) 0.0370(16)
C20 0.0610(17) 0.0999(19) 0.087(2) -0.0061(15) 0.0108(14) 0.0007(14)

loop_
_atom_type_symbol
_atom_type_description
_atom_type_scat_dispersion_real
_atom_type_scat_dispersion_imag
_atom_type_scat_source
C C 0.0033 0.0016 'International Tables Vol C Tables 4.2.6.8 and 6.1.1.4'
H H 0.0000 0.0000 'International Tables Vol C Tables 4.2.6.8 and 6.1.1.4'
N N 0.0061 0.0033 'International Tables Vol C Tables 4.2.6.8 and 6.1.1.4'
O O 0.0106 0.0060 'International Tables Vol C Tables 4.2.6.8 and 6.1.1.4'
S S 0.1246 0.1234 'International Tables Vol C Tables 4.2.6.8 and 6.1.1.4'

loop_
_geom_angle_atom_site_label_1
_geom_angle_atom_site_label_2
_geom_angle_atom_site_label_3
_geom_angle
C20 S1 C19 100.25(13)
N2 N1 C17 113.65(15)
C21 N1 N2 105.71(14)
C21 N1 C17 122.88(15)
N1 N2 C11 118.22(15)
C10 N2 N1 110.22(15)
C10 N2 C11 125.92(16)
N1 C21 C22 120.34(17)
C9 C21 N1 110.56(17)
C9 C21 C22 129.09(19)
N1 C17 C19 116.97(18)
C18 C17 N1 118.7(2)
C18 C17 C19 124.3(2)
C21 C9 C10 107.90(18)
C21 C9 C7 127.70(19)
C10 C9 C7 124.36(18)
O1 C10 N2 123.80(19)
O1 C10 C9 131.0(2)
N2 C10 C9 105.16(17)
C16 C11 N2 121.10(19)
C12 C11 N2 118.80(19)
C12 C11 C16 120.1(2)
C27 C22 C21 121.84(19)
C27 C22 C23 118.7(2)
C23 C22 C21 119.47(19)
C5 C6 C7 122.4(2)
C1 C6 C7 120.4(2)
C1 C6 C5 117.1(2)
C6 C7 C9 117.21(18)
C8 C7 C9 120.5(2)
C8 C7 C6 122.3(2)
C11 C16 H16 120.1
C15 C16 C11 119.9(2)
C15 C16 H16 120.1
C6 C5 H5 119.5
C4 C5 C6 121.1(3)
C4 C5 H5 119.5
C22 C27 H27 120.0
C26 C27 C22 119.9(2)
C26 C27 H27 120.0
C11 C12 H12 120.3
C11 C12 C13 119.5(2)
C13 C12 H12 120.3
C16 C15 H15 119.9
C14 C15 C16 120.2(2)
C14 C15 H15 119.9
S1 C19 H19A 108.5
S1 C19 H19B 108.5
C17 C19 S1 115.18(17)
C17 C19 H19A 108.5
C17 C19 H19B 108.5
H19A C19 H19B 107.5
C6 C1 H1 119.3
C6 C1 C2 121.4(2)
C2 C1 H1 119.3
C17 C18 H18A 118.6(16)
C17 C18 H18B 120.1(15)
H18A C18 H18B 121(2)
C5 C4 H4 119.6
C3 C4 C5 120.8(3)
C3 C4 H4 119.6
C22 C23 H23 119.6
C24 C23 C22 120.8(2)
C24 C23 H23 119.6
C24 C25 H25 120.1
C26 C25 H25 120.1
C26 C25 C24 119.9(2)
C4 C3 H3 120.2
C4 C3 C2 119.6(3)
C2 C3 H3 120.2
C12 C13 H13 119.9
C14 C13 C12 120.2(2)
C14 C13 H13 119.9
C23 C24 H24 120.1
C25 C24 C23 119.9(3)
C25 C24 H24 120.1
C7 C8 H8A 119.1(16)
C7 C8 H8B 119.9(16)
H8A C8 H8B 121(2)
C15 C14 H14 120.0
C13 C14 C15 120.1(2)
C13 C14 H14 120.0
C27 C26 H26 119.6
C25 C26 C27 120.8(3)
C25 C26 H26 119.6
C1 C2 H2 120.0
C3 C2 C1 120.0(3)
C3 C2 H2 120.0
S1 C20 H20A 109.5
S1 C20 H20B 109.5
S1 C20 H20C 109.5
H20A C20 H20B 109.5
H20A C20 H20C 109.5
H20B C20 H20C 109.5

loop_
_geom_bond_atom_site_label_1
_geom_bond_atom_site_label_2
_geom_bond_distance
S1 C19 1.813(3)
S1 C20 1.713(3)
O1 C10 1.230(2)
N1 N2 1.407(2)
N1 C21 1.392(2)
N1 C17 1.452(2)
N2 C10 1.393(3)
N2 C11 1.423(3)
C21 C9 1.358(3)
C21 C22 1.473(3)
C17 C19 1.494(3)
C17 C18 1.313(3)
C9 C10 1.449(3)
C9 C7 1.482(3)
C11 C16 1.376(3)
C11 C12 1.375(3)
C22 C27 1.383(3)
C22 C23 1.389(3)
C6 C7 1.481(3)
C6 C5 1.392(3)
C6 C1 1.379(3)
C7 C8 1.320(3)
C16 H16 0.9300
C16 C15 1.369(3)
C5 H5 0.9300
C5 C4 1.375(3)
C27 H27 0.9300
C27 C26 1.377(3)
C12 H12 0.9300
C12 C13 1.378(3)
C15 H15 0.9300
C15 C14 1.369(3)
C19 H19A 0.9700
C19 H19B 0.9700
C1 H1 0.9300
C1 C2 1.384(3)
C18 H18A 0.97(3)
C18 H18B 1.00(3)
C4 H4 0.9300
C4 C3 1.355(4)
C23 H23 0.9300
C23 C24 1.376(3)
C25 H25 0.9300
C25 C24 1.370(4)
C25 C26 1.368(4)
C3 H3 0.9300
C3 C2 1.369(4)
C13 H13 0.9300
C13 C14 1.369(3)
C24 H24 0.9300
C8 H8A 0.97(3)
C8 H8B 0.99(3)
C14 H14 0.9300
C26 H26 0.9300
C2 H2 0.9300
C20 H20A 0.9600
C20 H20B 0.9600
C20 H20C 0.9600

loop_
_geom_torsion_atom_site_label_1
_geom_torsion_atom_site_label_2
_geom_torsion_atom_site_label_3
_geom_torsion_atom_site_label_4
_geom_torsion
N1 N2 C10 O1 174.51(19)
N1 N2 C10 C9 -4.3(2)
N1 N2 C11 C16 -31.6(3)
N1 N2 C11 C12 148.24(19)
N1 C21 C9 C10 4.1(2)
N1 C21 C9 C7 -173.90(19)
N1 C21 C22 C27 49.0(3)
N1 C21 C22 C23 -131.2(2)
N1 C17 C19 S1 -60.5(2)
N2 N1 C21 C9 -6.6(2)
N2 N1 C21 C22 172.63(16)
N2 N1 C17 C19 -45.4(2)
N2 N1 C17 C18 132.0(2)
N2 C11 C16 C15 -178.7(2)
N2 C11 C12 C13 178.5(2)
C21 N1 N2 C10 6.7(2)
C21 N1 N2 C11 161.82(16)
C21 N1 C17 C19 84.0(2)
C21 N1 C17 C18 -98.5(2)
C21 C9 C10 O1 -178.5(2)
C21 C9 C10 N2 0.1(2)
C21 C9 C7 C6 -123.3(2)
C21 C9 C7 C8 55.0(4)
C21 C22 C27 C26 -179.2(2)
C21 C22 C23 C24 179.1(2)
C17 N1 N2 C10 144.31(16)
C17 N1 N2 C11 -60.6(2)
C17 N1 C21 C9 -139.29(19)
C17 N1 C21 C22 39.9(3)
C9 C21 C22 C27 -131.9(2)
C9 C21 C22 C23 47.9(3)
C10 N2 C11 C16 119.2(2)
C10 N2 C11 C12 -60.9(3)
C10 C9 C7 C6 59.0(3)
C10 C9 C7 C8 -122.7(3)
C11 N2 C10 O1 21.7(3)
C11 N2 C10 C9 -157.03(18)
C11 C16 C15 C14 -0.2(4)
C11 C12 C13 C14 0.6(4)
C22 C21 C9 C10 -175.05(19)
C22 C21 C9 C7 7.0(3)
C22 C27 C26 C25 -0.3(4)
C22 C23 C24 C25 0.5(4)
C6 C5 C4 C3 -0.7(4)
C6 C1 C2 C3 -0.2(4)
C7 C9 C10 O1 -0.4(4)
C7 C9 C10 N2 178.21(18)
C7 C6 C5 C4 179.4(2)
C7 C6 C1 C2 -179.0(2)
C16 C11 C12 C13 -1.7(3)
C16 C15 C14 C13 -0.8(4)
C5 C6 C7 C9 -156.5(2)
C5 C6 C7 C8 25.2(4)
C5 C6 C1 C2 0.3(3)
C5 C4 C3 C2 0.8(4)
C27 C22 C23 C24 -1.1(4)
C12 C11 C16 C15 1.5(3)
C12 C13 C14 C15 0.6(4)
C1 C6 C7 C9 22.7(3)
C1 C6 C7 C8 -155.6(3)
C1 C6 C5 C4 0.1(3)
C18 C17 C19 S1 122.2(2)
C4 C3 C2 C1 -0.4(4)
C23 C22 C27 C26 1.0(3)
C24 C25 C26 C27 -0.2(5)
C26 C25 C24 C23 0.1(4)
C20 S1 C19 C17 -71.3(2)
